data_1531751
loop_
_publ_author_name
'Miura, K.'

_publ_section_title
;
 Electronic properties of ferroelectric Sr Bi2 Ta2 O9, Sr Bi2 Nb2 O9 and
 Pb Bi2 Nb2 O9
;
_journal_name_full 'Applied Physics Letters'
_journal_page_first 2967
_journal_page_last 2969
_journal_volume 80
_journal_year 2002
_chemical_formula_sum 'Bi2 O9 Sr Ta2'
_chemical_name_systematic 'Sr (Bi2 Ta2 O9)'
_space_group_IT_number 36
_symmetry_space_group_name_Hall 'A -2 2a'
_symmetry_space_group_name_H-M 'A 21 a m'
_cell_angle_alpha 90
_cell_angle_beta 90
_cell_angle_gamma 90
_cell_formula_units_Z 4
_cell_length_a 5.531
_cell_length_b 5.534
_cell_length_c 24.98
_cell_volume 764.602
_citation_journal_id_ASTM APPLAB
_cod_data_source_file Miura_APPLAB_2002_1107.cif
_cod_data_source_block Bi2O9Sr1Ta2
_cod_original_cell_volume 764.6017
_cod_original_sg_symbol_Hall 'C 2c -2 (z,y,-x)'
_cod_original_formula_sum 'Bi2 O9 Sr1 Ta2'
_cod_database_code 1531751

loop_
_symmetry_equiv_pos_as_xyz
x,y,z
x+1/2,-y,-z
x,y,-z
x+1/2,-y,z
x,y+1/2,z+1/2
x+1/2,-y+1/2,-z+1/2
x,y+1/2,-z+1/2
x+1/2,-y+1/2,z+1/2

loop_
_atom_site_label
_atom_site_type_symbol
_atom_site_fract_x
_atom_site_fract_y
_atom_site_fract_z
_atom_site_occupancy
_atom_site_U_iso_or_equiv
Sr1 Sr+2 -0.01542 0.25139 0 1 0.0
O2 O-2 0.49591 0.68853 0.34013 1 0.0
O1 O-2 0.49399 0.28885 0 1 0.0
O4 O-2 0.73706 0.99361 0.93065 1 0.0
O3 O-2 0.71441 0.9992 0.25218 1 0.0
Bi1 Bi+3 0.4522 0.77775 0.19993 1 0.0
Ta1 Ta+5 0.48696 0.74763 0.41478 1 0.0
O5 O-2 0.76076 0.98257 0.58449 1 0.0
